data_4063797
loop_
_publ_author_name
'Voss, Tanja'
'Sortais, Jean-Baptiste'
'Fr\"ohlich, Roland'
'Kehr, Gerald'
'Erker, Gerhard'

_publ_section_title
;
 Alkene Addition of Frustrated P/B and N/B Lewis Pairs at the
 [3]Ferrocenophane Framework
;
_journal_issue 3
_journal_name_full Organometallics
_journal_page_first 584
_journal_paper_doi 10.1021/om100949k
_journal_volume 30
_journal_year 2011
_chemical_formula_sum 'C36 H41 Fe P'
_chemical_formula_weight 560.51
_chemical_name_systematic
; 
 ? 
;
_space_group_IT_number 14
_symmetry_cell_setting monoclinic
_symmetry_space_group_name_Hall '-P 2ybc'
_symmetry_space_group_name_H-M 'P 1 21/c 1'
_atom_sites_solution_hydrogens geom
_atom_sites_solution_primary direct
_atom_sites_solution_secondary difmap
_audit_creation_method SHELXL-97
_cell_angle_alpha 90.00
_cell_angle_beta 97.130(1)
_cell_angle_gamma 90.00
_cell_formula_units_Z 4
_cell_length_a 15.6074(4)
_cell_length_b 15.1336(4)
_cell_length_c 12.8467(3)
_cell_measurement_reflns_used 7945
_cell_measurement_temperature 223(2)
_cell_measurement_theta_max 27.88
_cell_measurement_theta_min 0.41
_cell_volume 3010.88(13)
_computing_cell_refinement 'APEX2 (BrukerAXS, 2006)'
_computing_data_collection 'APEX2 (BrukerAXS, 2006)'
_computing_data_reduction 'APEX2 (BrukerAXS, 2006)'
_computing_molecular_graphics 'XP (BrukerAXS, 2000)'
_computing_publication_material 'SHELXL-97 (Sheldrick, 1997)'
_computing_structure_refinement 'SHELXL-97 (Sheldrick, 1997)'
_computing_structure_solution 'SHELXS-97 (Sheldrick, 1990)'
_diffrn_ambient_temperature 223(2)
_diffrn_measured_fraction_theta_full 0.982
_diffrn_measured_fraction_theta_max 0.982
_diffrn_measurement_device_type 'Nonius KappaCCD APEXII'
_diffrn_measurement_method '\w and \f scans'
_diffrn_radiation_monochromator 'Montel mirror'
_diffrn_radiation_source 'rotating anode Nonius FR591'
_diffrn_radiation_type MoK\a
_diffrn_radiation_wavelength 0.71073
_diffrn_reflns_av_R_equivalents 0.0311
_diffrn_reflns_av_sigmaI/netI 0.0307
_diffrn_reflns_limit_h_max 21
_diffrn_reflns_limit_h_min -21
_diffrn_reflns_limit_k_max 20
_diffrn_reflns_limit_k_min -20
_diffrn_reflns_limit_l_max 14
_diffrn_reflns_limit_l_min -17
_diffrn_reflns_number 29435
_diffrn_reflns_theta_full 28.99
_diffrn_reflns_theta_max 28.99
_diffrn_reflns_theta_min 3.60
_exptl_absorpt_coefficient_mu 0.577
_exptl_absorpt_correction_T_max 0.9717
_exptl_absorpt_correction_T_min 0.8461
_exptl_absorpt_correction_type multi-scan
_exptl_absorpt_process_details 'SADABS (BrukerAXS, 2002)'
_exptl_crystal_colour yellow
_exptl_crystal_density_diffrn 1.237
_exptl_crystal_density_method 'not measured'
_exptl_crystal_description plate
_exptl_crystal_F_000 1192
_exptl_crystal_size_max 0.30
_exptl_crystal_size_mid 0.25
_exptl_crystal_size_min 0.05
_refine_diff_density_max 0.893
_refine_diff_density_min -0.430
_refine_diff_density_rms 0.061
_refine_ls_extinction_method none
_refine_ls_goodness_of_fit_ref 1.027
_refine_ls_hydrogen_treatment constr
_refine_ls_matrix_type full
_refine_ls_number_parameters 350
_refine_ls_number_reflns 7856
_refine_ls_number_restraints 0
_refine_ls_restrained_S_all 1.027
_refine_ls_R_factor_all 0.0679
_refine_ls_R_factor_gt 0.0464
_refine_ls_shift/su_max 0.001
_refine_ls_shift/su_mean 0.000
_refine_ls_structure_factor_coef Fsqd
_refine_ls_weighting_details 'calc w=1/[\s^2^(Fo^2^)+(0.0786P)^2^+0.9254P] where P=(Fo^2^+2Fc^2^)/3'
_refine_ls_weighting_scheme calc
_refine_ls_wR_factor_gt 0.1264
_refine_ls_wR_factor_ref 0.1427
_reflns_number_gt 5747
_reflns_number_total 7856
_reflns_threshold_expression >2sigma(I)
_cod_data_source_file om100949k_si_005.cif
_cod_data_source_block erk5123
_cod_original_sg_symbol_H-M P21/c
_cod_database_code 4063797

loop_
_symmetry_equiv_pos_as_xyz
'x, y, z'
'-x, y+1/2, -z+1/2'
'-x, -y, -z'
'x, -y-1/2, z-1/2'

loop_
_atom_site_label
_atom_site_type_symbol
_atom_site_fract_x
_atom_site_fract_y
_atom_site_fract_z
_atom_site_U_iso_or_equiv
_atom_site_adp_type
_atom_site_occupancy
_atom_site_symmetry_multiplicity
_atom_site_calc_flag
_atom_site_refinement_flags
Fe Fe 0.366276(19) 0.62730(2) 0.42194(2) 0.04166(11) Uani 1 1 d .
P1 P 0.19144(3) 0.45325(3) 0.18870(4) 0.03637(13) Uani 1 1 d .
C1 C 0.31694(15) 0.56030(17) 0.53719(16) 0.0488(5) Uani 1 1 d .
C2 C 0.40891(16) 0.5609(2) 0.55561(17) 0.0566(6) Uani 1 1 d .
H2 H 0.4447 0.5107 0.5613 0.068 Uiso 1 1 calc R
C3 C 0.43727(18) 0.6495(2) 0.56381(18) 0.0653(8) Uani 1 1 d .
H3 H 0.4951 0.6681 0.5756 0.078 Uiso 1 1 calc R
C4 C 0.36420(18) 0.7057(2) 0.55130(18) 0.0621(7) Uani 1 1 d .
H4 H 0.3646 0.7678 0.5529 0.075 Uiso 1 1 calc R
C5 C 0.29063(17) 0.65086(18) 0.53595(17) 0.0528(6) Uani 1 1 d .
H5 H 0.2331 0.6708 0.5264 0.063 Uiso 1 1 calc R
C6 C 0.25942(16) 0.48074(17) 0.51863(17) 0.0520(6) Uani 1 1 d .
H6 H 0.2154 0.4870 0.5674 0.062 Uiso 1 1 calc R
C7 C 0.3062(2) 0.3944(2) 0.5487(2) 0.0720(8) Uani 1 1 d .
H7A H 0.3493 0.3837 0.5018 0.108 Uiso 1 1 calc R
H7B H 0.2649 0.3462 0.5431 0.108 Uiso 1 1 calc R
H7C H 0.3342 0.3984 0.6203 0.108 Uiso 1 1 calc R
C8 C 0.20852(14) 0.47757(16) 0.40748(16) 0.0438(5) Uani 1 1 d .
H8A H 0.1701 0.4262 0.4035 0.053 Uiso 1 1 calc R
H8B H 0.1721 0.5304 0.3979 0.053 Uiso 1 1 calc R
C9 C 0.26329(12) 0.47242(13) 0.31569(15) 0.0364(4) Uani 1 1 d .
H9 H 0.3042 0.4224 0.3280 0.044 Uiso 1 1 calc R
C10 C 0.31321(12) 0.55522(14) 0.30007(14) 0.0355(4) Uani 1 1 d .
C11 C 0.40476(13) 0.55608(16) 0.30194(15) 0.0426(5) Uani 1 1 d .
H11 H 0.4405 0.5059 0.3069 0.051 Uiso 1 1 calc R
C12 C 0.43312(15) 0.64402(18) 0.29515(18) 0.0516(6) Uani 1 1 d .
H12 H 0.4907 0.6624 0.2959 0.062 Uiso 1 1 calc R
C13 C 0.36019(14) 0.69960(16) 0.28701(16) 0.0461(5) Uani 1 1 d .
H13 H 0.3610 0.7615 0.2817 0.055 Uiso 1 1 calc R
C14 C 0.28482(13) 0.64629(14) 0.28811(15) 0.0384(4) Uani 1 1 d .
C15 C 0.19685(14) 0.68089(15) 0.28017(16) 0.0421(5) Uani 1 1 d .
H15 H 0.1528 0.6413 0.2924 0.051 Uiso 1 1 calc R
C16 C 0.17417(15) 0.76395(16) 0.25698(17) 0.0484(5) Uani 1 1 d .
H16 H 0.2181 0.8035 0.2441 0.058 Uiso 1 1 calc R
C17 C 0.08738(18) 0.7979(2) 0.2501(2) 0.0607(6) Uani 1 1 d .
H17 H 0.0427 0.7578 0.2582 0.073 Uiso 1 1 calc R
C18 C 0.0666(3) 0.8816(3) 0.2334(3) 0.0965(12) Uani 1 1 d .
H18A H 0.1097 0.9234 0.2250 0.116 Uiso 1 1 calc R
H18B H 0.0086 0.8994 0.2298 0.116 Uiso 1 1 calc R
C21 C 0.15566(13) 0.33649(14) 0.16547(18) 0.0431(5) Uani 1 1 d .
C22 C 0.09910(14) 0.32761(16) 0.07079(19) 0.0480(5) Uani 1 1 d .
C23 C 0.05954(15) 0.24710(18) 0.0451(2) 0.0584(6) Uani 1 1 d .
H23 H 0.0233 0.2420 -0.0187 0.070 Uiso 1 1 calc R
C24 C 0.07135(17) 0.17473(18) 0.1094(3) 0.0636(7) Uani 1 1 d .
C25 C 0.12619(17) 0.18314(17) 0.2007(2) 0.0612(7) Uani 1 1 d .
H25 H 0.1354 0.1338 0.2450 0.073 Uiso 1 1 calc R
C26 C 0.16919(15) 0.26217(16) 0.2309(2) 0.0516(5) Uani 1 1 d .
C27 C 0.07819(17) 0.40191(19) -0.0050(2) 0.0604(6) Uani 1 1 d .
H27A H 0.1280 0.4145 -0.0408 0.091 Uiso 1 1 calc R
H27B H 0.0633 0.4541 0.0328 0.091 Uiso 1 1 calc R
H27C H 0.0298 0.3853 -0.0560 0.091 Uiso 1 1 calc R
C28 C 0.0244(2) 0.0894(2) 0.0814(3) 0.0895(11) Uani 1 1 d .
H28A H 0.0640 0.0471 0.0568 0.134 Uiso 1 1 calc R
H28B H -0.0229 0.1002 0.0265 0.134 Uiso 1 1 calc R
H28C H 0.0020 0.0660 0.1428 0.134 Uiso 1 1 calc R
C29 C 0.2276(2) 0.25893(18) 0.3329(2) 0.0676(7) Uani 1 1 d .
H29A H 0.2812 0.2893 0.3251 0.101 Uiso 1 1 calc R
H29B H 0.2398 0.1978 0.3522 0.101 Uiso 1 1 calc R
H29C H 0.1996 0.2876 0.3872 0.101 Uiso 1 1 calc R
C31 C 0.26652(13) 0.46979(14) 0.08931(15) 0.0385(4) Uani 1 1 d .
C32 C 0.25029(15) 0.54290(16) 0.02167(16) 0.0465(5) Uani 1 1 d .
C33 C 0.30122(17) 0.55580(19) -0.05839(18) 0.0587(7) Uani 1 1 d .
H33 H 0.2900 0.6049 -0.1028 0.070 Uiso 1 1 calc R
C34 C 0.36699(17) 0.4999(2) -0.07522(18) 0.0638(7) Uani 1 1 d .
C35 C 0.38323(16) 0.4294(2) -0.00778(19) 0.0591(6) Uani 1 1 d .
H35 H 0.4287 0.3908 -0.0178 0.071 Uiso 1 1 calc R
C36 C 0.33522(14) 0.41276(16) 0.07468(17) 0.0456(5) Uani 1 1 d .
C37 C 0.17924(19) 0.60923(18) 0.0290(2) 0.0587(6) Uani 1 1 d .
H37A H 0.2037 0.6632 0.0609 0.088 Uiso 1 1 calc R
H37B H 0.1377 0.5851 0.0715 0.088 Uiso 1 1 calc R
H37C H 0.1507 0.6221 -0.0408 0.088 Uiso 1 1 calc R
C38 C 0.4202(2) 0.5138(3) -0.1648(2) 0.1017(14) Uani 1 1 d .
H38A H 0.3881 0.4932 -0.2297 0.152 Uiso 1 1 calc R
H38B H 0.4738 0.4810 -0.1512 0.152 Uiso 1 1 calc R
H38C H 0.4329 0.5762 -0.1709 0.152 Uiso 1 1 calc R
C39 C 0.36148(16) 0.33562(17) 0.1449(2) 0.0562(6) Uani 1 1 d .
H39A H 0.4063 0.3023 0.1164 0.084 Uiso 1 1 calc R
H39B H 0.3119 0.2978 0.1493 0.084 Uiso 1 1 calc R
H39C H 0.3833 0.3569 0.2144 0.084 Uiso 1 1 calc R

loop_
_atom_site_aniso_label
_atom_site_aniso_U_11
_atom_site_aniso_U_22
_atom_site_aniso_U_33
_atom_site_aniso_U_23
_atom_site_aniso_U_13
_atom_site_aniso_U_12
Fe 0.04315(17) 0.0550(2) 0.02646(15) -0.00593(12) 0.00284(11) 0.00132(13)
P1 0.0389(3) 0.0343(3) 0.0362(3) 0.0010(2) 0.00563(19) -0.00056(19)
C1 0.0562(12) 0.0661(16) 0.0249(9) 0.0013(9) 0.0084(8) 0.0125(11)
C2 0.0576(13) 0.0803(19) 0.0306(10) 0.0002(11) -0.0001(9) 0.0120(12)
C3 0.0593(15) 0.103(2) 0.0314(11) -0.0113(13) -0.0041(10) -0.0042(14)
C4 0.0789(17) 0.0723(18) 0.0345(11) -0.0163(12) 0.0046(11) 0.0013(14)
C5 0.0588(13) 0.0677(16) 0.0331(11) -0.0061(10) 0.0101(9) 0.0120(12)
C6 0.0638(14) 0.0624(15) 0.0327(10) 0.0099(10) 0.0169(9) 0.0074(11)
C7 0.097(2) 0.0716(19) 0.0450(14) 0.0183(13) -0.0005(14) 0.0140(16)
C8 0.0471(11) 0.0479(12) 0.0387(10) 0.0086(9) 0.0140(8) 0.0039(9)
C9 0.0397(9) 0.0386(11) 0.0314(9) 0.0036(8) 0.0066(7) 0.0038(8)
C10 0.0371(9) 0.0464(11) 0.0232(8) -0.0017(8) 0.0046(7) 0.0014(8)
C11 0.0387(10) 0.0581(14) 0.0320(10) -0.0066(9) 0.0079(7) 0.0014(9)
C12 0.0440(11) 0.0726(17) 0.0390(11) -0.0096(11) 0.0087(9) -0.0141(11)
C13 0.0547(12) 0.0498(13) 0.0340(10) -0.0029(9) 0.0055(8) -0.0111(10)
C14 0.0454(10) 0.0431(11) 0.0266(9) -0.0003(8) 0.0041(7) -0.0026(8)
C15 0.0452(10) 0.0442(12) 0.0364(10) 0.0022(9) 0.0029(8) 0.0005(9)
C16 0.0560(12) 0.0489(13) 0.0396(11) 0.0018(10) 0.0031(9) 0.0015(10)
C17 0.0632(15) 0.0665(17) 0.0515(14) 0.0133(12) 0.0042(11) 0.0148(13)
C18 0.085(2) 0.087(3) 0.119(3) 0.037(2) 0.016(2) 0.0321(19)
C21 0.0424(10) 0.0349(11) 0.0535(13) -0.0027(9) 0.0121(9) -0.0026(8)
C22 0.0411(11) 0.0444(13) 0.0589(14) -0.0091(10) 0.0082(9) -0.0022(9)
C23 0.0482(13) 0.0551(15) 0.0716(17) -0.0167(13) 0.0064(11) -0.0073(11)
C24 0.0546(14) 0.0433(14) 0.096(2) -0.0132(14) 0.0201(14) -0.0111(11)
C25 0.0644(15) 0.0385(13) 0.085(2) 0.0034(12) 0.0254(14) -0.0061(11)
C26 0.0534(12) 0.0428(13) 0.0609(14) 0.0019(11) 0.0162(10) -0.0034(10)
C27 0.0575(14) 0.0576(16) 0.0607(15) -0.0090(12) -0.0140(11) -0.0019(12)
C28 0.077(2) 0.0535(18) 0.138(3) -0.020(2) 0.016(2) -0.0224(15)
C29 0.091(2) 0.0455(15) 0.0651(17) 0.0167(12) 0.0060(14) -0.0050(13)
C31 0.0434(10) 0.0403(11) 0.0317(9) -0.0055(8) 0.0041(7) -0.0071(8)
C32 0.0587(13) 0.0486(13) 0.0313(10) -0.0018(9) 0.0024(9) -0.0093(10)
C33 0.0718(16) 0.0709(18) 0.0332(11) 0.0058(11) 0.0062(10) -0.0177(13)
C34 0.0627(15) 0.094(2) 0.0361(12) -0.0067(13) 0.0133(10) -0.0188(14)
C35 0.0507(13) 0.0802(19) 0.0482(13) -0.0191(13) 0.0131(10) -0.0037(12)
C36 0.0455(11) 0.0504(13) 0.0410(11) -0.0119(10) 0.0056(8) -0.0053(9)
C37 0.0853(18) 0.0494(14) 0.0407(12) 0.0104(10) 0.0056(12) 0.0047(12)
C38 0.087(2) 0.174(4) 0.0504(17) 0.001(2) 0.0305(15) -0.020(2)
C39 0.0541(13) 0.0472(14) 0.0689(16) -0.0089(12) 0.0133(11) 0.0085(11)

loop_
_atom_type_symbol
_atom_type_description
_atom_type_scat_dispersion_real
_atom_type_scat_dispersion_imag
_atom_type_scat_source
C C 0.0033 0.0016 'International Tables Vol C Tables 4.2.6.8 and 6.1.1.4'
H H 0.0000 0.0000 'International Tables Vol C Tables 4.2.6.8 and 6.1.1.4'
P P 0.1023 0.0942 'International Tables Vol C Tables 4.2.6.8 and 6.1.1.4'
Fe Fe 0.3463 0.8444 'International Tables Vol C Tables 4.2.6.8 and 6.1.1.4'

loop_
_geom_angle_atom_site_label_1
_geom_angle_atom_site_label_2
_geom_angle_atom_site_label_3
_geom_angle
C10 Fe C5 116.12(9)
C10 Fe C1 98.11(9)
C5 Fe C1 41.38(10)
C10 Fe C14 42.18(8)
C5 Fe C14 103.18(9)
C1 Fe C14 115.84(9)
C10 Fe C2 116.91(11)
C5 Fe C2 68.54(10)
C1 Fe C2 41.19(10)
C14 Fe C2 153.24(10)
C10 Fe C11 41.41(8)
C5 Fe C11 153.70(10)
C1 Fe C11 117.67(10)
C14 Fe C11 69.22(8)
C2 Fe C11 106.42(10)
C10 Fe C3 156.20(11)
C5 Fe C3 68.00(11)
C1 Fe C3 69.07(11)
C14 Fe C3 161.44(12)
C2 Fe C3 40.60(12)
C11 Fe C3 125.90(10)
C10 Fe C13 69.93(8)
C5 Fe C13 123.37(10)
C1 Fe C13 155.17(9)
C14 Fe C13 41.08(8)
C2 Fe C13 163.63(10)
C11 Fe C13 68.11(10)
C3 Fe C13 129.27(11)
C10 Fe C4 154.83(10)
C5 Fe C4 40.56(11)
C1 Fe C4 69.53(11)
C14 Fe C4 122.36(10)
C2 Fe C4 68.66(12)
C11 Fe C4 163.75(10)
C3 Fe C4 40.54(11)
C13 Fe C4 112.03(11)
C10 Fe C12 69.44(8)
C5 Fe C12 161.92(11)
C1 Fe C12 156.60(10)
C14 Fe C12 68.73(9)
C2 Fe C12 125.88(10)
C11 Fe C12 40.31(9)
C3 Fe C12 114.50(10)
C13 Fe C12 40.21(10)
C4 Fe C12 129.27(11)
C31 P1 C21 102.71(9)
C31 P1 C9 102.50(9)
C21 P1 C9 114.74(10)
C2 C1 C5 106.1(2)
C2 C1 C6 126.9(2)
C5 C1 C6 126.9(2)
C2 C1 Fe 69.60(14)
C5 C1 Fe 69.30(13)
C6 C1 Fe 124.00(14)
C3 C2 C1 108.6(2)
C3 C2 Fe 70.11(14)
C1 C2 Fe 69.21(13)
C3 C2 H2 125.7
C1 C2 H2 125.7
Fe C2 H2 126.5
C2 C3 C4 108.7(2)
C2 C3 Fe 69.29(13)
C4 C3 Fe 69.94(14)
C2 C3 H3 125.6
C4 C3 H3 125.6
Fe C3 H3 126.7
C5 C4 C3 107.0(3)
C5 C4 Fe 68.89(13)
C3 C4 Fe 69.52(14)
C5 C4 H4 126.5
C3 C4 H4 126.5
Fe C4 H4 126.7
C4 C5 C1 109.5(2)
C4 C5 Fe 70.55(14)
C1 C5 Fe 69.31(12)
C4 C5 H5 125.2
C1 C5 H5 125.2
Fe C5 H5 126.5
C1 C6 C7 112.9(2)
C1 C6 C8 113.56(18)
C7 C6 C8 112.5(2)
C1 C6 H6 105.7
C7 C6 H6 105.7
C8 C6 H6 105.7
C6 C7 H7A 109.5
C6 C7 H7B 109.5
H7A C7 H7B 109.5
C6 C7 H7C 109.5
H7A C7 H7C 109.5
H7B C7 H7C 109.5
C9 C8 C6 115.96(17)
C9 C8 H8A 108.3
C6 C8 H8A 108.3
C9 C8 H8B 108.3
C6 C8 H8B 108.3
H8A C8 H8B 107.4
C10 C9 C8 113.95(17)
C10 C9 P1 106.00(13)
C8 C9 P1 110.07(13)
C10 C9 H9 108.9
C8 C9 H9 108.9
P1 C9 H9 108.9
C11 C10 C14 106.58(18)
C11 C10 C9 122.73(19)
C14 C10 C9 130.57(17)
C11 C10 Fe 70.44(11)
C14 C10 Fe 69.89(11)
C9 C10 Fe 121.42(13)
C12 C11 C10 109.2(2)
C12 C11 Fe 70.77(13)
C10 C11 Fe 68.15(11)
C12 C11 H11 125.4
C10 C11 H11 125.4
Fe C11 H11 127.3
C11 C12 C13 108.15(19)
C11 C12 Fe 68.93(12)
C13 C12 Fe 69.36(13)
C11 C12 H12 125.9
C13 C12 H12 125.9
Fe C12 H12 127.4
C12 C13 C14 108.7(2)
C12 C13 Fe 70.43(14)
C14 C13 Fe 68.93(12)
C12 C13 H13 125.6
C14 C13 H13 125.6
Fe C13 H13 126.6
C13 C14 C10 107.27(18)
C13 C14 C15 124.4(2)
C10 C14 C15 128.32(19)
C13 C14 Fe 69.99(12)
C10 C14 Fe 67.93(11)
C15 C14 Fe 126.49(14)
C16 C15 C14 125.2(2)
C16 C15 H15 117.4
C14 C15 H15 117.4
C15 C16 C17 125.0(2)
C15 C16 H16 117.5
C17 C16 H16 117.5
C18 C17 C16 124.3(3)
C18 C17 H17 117.9
C16 C17 H17 117.9
C17 C18 H18A 120.0
C17 C18 H18B 120.0
H18A C18 H18B 120.0
C26 C21 C22 118.0(2)
C26 C21 P1 129.99(18)
C22 C21 P1 111.66(17)
C23 C22 C21 119.9(2)
C23 C22 C27 116.8(2)
C21 C22 C27 123.3(2)
C24 C23 C22 122.4(3)
C24 C23 H23 118.8
C22 C23 H23 118.8
C25 C24 C23 117.7(2)
C25 C24 C28 121.2(3)
C23 C24 C28 121.1(3)
C24 C25 C26 122.9(3)
C24 C25 H25 118.5
C26 C25 H25 118.5
C25 C26 C21 119.1(2)
C25 C26 C29 115.6(2)
C21 C26 C29 125.3(2)
C22 C27 H27A 109.5
C22 C27 H27B 109.5
H27A C27 H27B 109.5
C22 C27 H27C 109.5
H27A C27 H27C 109.5
H27B C27 H27C 109.5
C24 C28 H28A 109.5
C24 C28 H28B 109.5
H28A C28 H28B 109.5
C24 C28 H28C 109.5
H28A C28 H28C 109.5
H28B C28 H28C 109.5
C26 C29 H29A 109.5
C26 C29 H29B 109.5
H29A C29 H29B 109.5
C26 C29 H29C 109.5
H29A C29 H29C 109.5
H29B C29 H29C 109.5
C36 C31 C32 118.7(2)
C36 C31 P1 124.49(17)
C32 C31 P1 116.73(16)
C33 C32 C31 119.4(2)
C33 C32 C37 116.4(2)
C31 C32 C37 124.2(2)
C34 C33 C32 122.6(3)
C34 C33 H33 118.7
C32 C33 H33 118.7
C33 C34 C35 117.6(2)
C33 C34 C38 121.8(3)
C35 C34 C38 120.7(3)
C34 C35 C36 122.9(2)
C34 C35 H35 118.6
C36 C35 H35 118.6
C35 C36 C31 118.8(2)
C35 C36 C39 117.7(2)
C31 C36 C39 123.5(2)
C32 C37 H37A 109.5
C32 C37 H37B 109.5
H37A C37 H37B 109.5
C32 C37 H37C 109.5
H37A C37 H37C 109.5
H37B C37 H37C 109.5
C34 C38 H38A 109.5
C34 C38 H38B 109.5
H38A C38 H38B 109.5
C34 C38 H38C 109.5
H38A C38 H38C 109.5
H38B C38 H38C 109.5
C36 C39 H39A 109.5
C36 C39 H39B 109.5
H39A C39 H39B 109.5
C36 C39 H39C 109.5
H39A C39 H39C 109.5
H39B C39 H39C 109.5

loop_
_geom_bond_atom_site_label_1
_geom_bond_atom_site_label_2
_geom_bond_distance
Fe C10 2.0014(19)
Fe C5 2.024(2)
Fe C1 2.024(2)
Fe C14 2.028(2)
Fe C2 2.029(2)
Fe C11 2.032(2)
Fe C3 2.040(2)
Fe C13 2.042(2)
Fe C4 2.045(2)
Fe C12 2.056(2)
P1 C31 1.854(2)
P1 C21 1.866(2)
P1 C9 1.884(2)
C1 C2 1.426(3)
C1 C5 1.430(4)
C1 C6 1.503(4)
C2 C3 1.412(4)
C2 H2 0.9400
C3 C4 1.415(4)
C3 H3 0.9400
C4 C5 1.411(4)
C4 H4 0.9400
C5 H5 0.9400
C6 C7 1.523(4)
C6 C8 1.546(3)
C6 H6 0.9900
C7 H7A 0.9700
C7 H7B 0.9700
C7 H7C 0.9700
C8 C9 1.542(3)
C8 H8A 0.9800
C8 H8B 0.9800
C9 C10 1.502(3)
C9 H9 0.9900
C10 C11 1.426(3)
C10 C14 1.450(3)
C11 C12 1.409(3)
C11 H11 0.9400
C12 C13 1.409(3)
C12 H12 0.9400
C13 C14 1.428(3)
C13 H13 0.9400
C14 C15 1.461(3)
C15 C16 1.330(3)
C15 H15 0.9400
C16 C17 1.441(3)
C16 H16 0.9400
C17 C18 1.318(4)
C17 H17 0.9400
C18 H18A 0.9400
C18 H18B 0.9400
C21 C26 1.405(3)
C21 C22 1.418(3)
C22 C23 1.387(3)
C22 C27 1.496(4)
C23 C24 1.370(4)
C23 H23 0.9400
C24 C25 1.369(4)
C24 C28 1.506(4)
C25 C26 1.403(3)
C25 H25 0.9400
C26 C29 1.501(4)
C27 H27A 0.9700
C27 H27B 0.9700
C27 H27C 0.9700
C28 H28A 0.9700
C28 H28B 0.9700
C28 H28C 0.9700
C29 H29A 0.9700
C29 H29B 0.9700
C29 H29C 0.9700
C31 C36 1.407(3)
C31 C32 1.410(3)
C32 C33 1.390(3)
C32 C37 1.507(4)
C33 C34 1.368(4)
C33 H33 0.9400
C34 C35 1.378(4)
C34 C38 1.516(4)
C35 C36 1.394(3)
C35 H35 0.9400
C36 C39 1.501(4)
C37 H37A 0.9700
C37 H37B 0.9700
C37 H37C 0.9700
C38 H38A 0.9700
C38 H38B 0.9700
C38 H38C 0.9700
C39 H39A 0.9700
C39 H39B 0.9700
C39 H39C 0.9700

loop_
_geom_torsion_atom_site_label_1
_geom_torsion_atom_site_label_2
_geom_torsion_atom_site_label_3
_geom_torsion_atom_site_label_4
_geom_torsion
C10 Fe C1 C2 122.10(16)
C5 Fe C1 C2 -117.2(2)
C14 Fe C1 C2 162.40(15)
C11 Fe C1 C2 83.42(16)
C3 Fe C1 C2 -37.13(16)
C13 Fe C1 C2 -179.1(2)
C4 Fe C1 C2 -80.60(17)
C12 Fe C1 C2 66.4(3)
C10 Fe C1 C5 -120.72(14)
C14 Fe C1 C5 -80.42(16)
C2 Fe C1 C5 117.2(2)
C11 Fe C1 C5 -159.40(14)
C3 Fe C1 C5 80.06(16)
C13 Fe C1 C5 -61.9(3)
C4 Fe C1 C5 36.58(15)
C12 Fe C1 C5 -176.4(2)
C10 Fe C1 C6 0.6(2)
C5 Fe C1 C6 121.3(2)
C14 Fe C1 C6 40.9(2)
C2 Fe C1 C6 -121.5(3)
C11 Fe C1 C6 -38.1(2)
C3 Fe C1 C6 -158.6(2)
C13 Fe C1 C6 59.5(3)
C4 Fe C1 C6 157.9(2)
C12 Fe C1 C6 -55.1(3)
C5 C1 C2 C3 -0.8(2)
C6 C1 C2 C3 177.1(2)
Fe C1 C2 C3 59.24(16)
C5 C1 C2 Fe -60.01(14)
C6 C1 C2 Fe 117.8(2)
C10 Fe C2 C3 169.88(14)
C5 Fe C2 C3 -80.79(17)
C1 Fe C2 C3 -120.0(2)
C14 Fe C2 C3 -157.2(2)
C11 Fe C2 C3 126.54(15)
C13 Fe C2 C3 58.6(4)
C4 Fe C2 C3 -37.08(16)
C12 Fe C2 C3 86.72(18)
C10 Fe C2 C1 -70.14(16)
C5 Fe C2 C1 39.19(15)
C14 Fe C2 C1 -37.2(3)
C11 Fe C2 C1 -113.48(15)
C3 Fe C2 C1 120.0(2)
C13 Fe C2 C1 178.6(3)
C4 Fe C2 C1 82.90(16)
C12 Fe C2 C1 -153.31(14)
C1 C2 C3 C4 0.3(3)
Fe C2 C3 C4 58.97(17)
C1 C2 C3 Fe -58.68(15)
C10 Fe C3 C2 -22.8(3)
C5 Fe C3 C2 82.25(16)
C1 Fe C3 C2 37.64(15)
C14 Fe C3 C2 146.7(3)
C11 Fe C3 C2 -72.05(18)
C13 Fe C3 C2 -161.90(14)
C4 Fe C3 C2 120.2(2)
C12 Fe C3 C2 -117.25(16)
C10 Fe C3 C4 -143.1(2)
C5 Fe C3 C4 -37.99(17)
C1 Fe C3 C4 -82.60(18)
C14 Fe C3 C4 26.5(4)
C2 Fe C3 C4 -120.2(2)
C11 Fe C3 C4 167.70(16)
C13 Fe C3 C4 77.9(2)
C12 Fe C3 C4 122.51(18)
C2 C3 C4 C5 0.3(3)
Fe C3 C4 C5 58.90(16)
C2 C3 C4 Fe -58.57(16)
C10 Fe C4 C5 26.6(3)
C1 Fe C4 C5 -37.29(15)
C14 Fe C4 C5 71.03(18)
C2 Fe C4 C5 -81.52(17)
C11 Fe C4 C5 -156.7(3)
C3 Fe C4 C5 -118.6(2)
C13 Fe C4 C5 116.09(16)
C12 Fe C4 C5 158.93(15)
C10 Fe C4 C3 145.3(2)
C5 Fe C4 C3 118.6(2)
C1 Fe C4 C3 81.35(18)
C14 Fe C4 C3 -170.33(16)
C2 Fe C4 C3 37.13(17)
C11 Fe C4 C3 -38.1(5)
C13 Fe C4 C3 -125.27(18)
C12 Fe C4 C3 -82.4(2)
C3 C4 C5 C1 -0.8(3)
Fe C4 C5 C1 58.47(15)
C3 C4 C5 Fe -59.30(16)
C2 C1 C5 C4 1.0(2)
C6 C1 C5 C4 -176.85(19)
Fe C1 C5 C4 -59.21(16)
C2 C1 C5 Fe 60.21(14)
C6 C1 C5 Fe -117.6(2)
C10 Fe C5 C4 -167.75(15)
C1 Fe C5 C4 120.8(2)
C14 Fe C5 C4 -124.87(16)
C2 Fe C5 C4 81.83(18)
C11 Fe C5 C4 165.5(2)
C3 Fe C5 C4 37.97(17)
C13 Fe C5 C4 -85.48(18)
C12 Fe C5 C4 -63.8(3)
C10 Fe C5 C1 71.42(15)
C14 Fe C5 C1 114.29(14)
C2 Fe C5 C1 -39.01(15)
C11 Fe C5 C1 44.7(3)
C3 Fe C5 C1 -82.86(16)
C13 Fe C5 C1 153.68(13)
C4 Fe C5 C1 -120.8(2)
C12 Fe C5 C1 175.4(3)
C2 C1 C6 C7 15.0(3)
C5 C1 C6 C7 -167.6(2)
Fe C1 C6 C7 103.9(2)
C2 C1 C6 C8 -114.6(2)
C5 C1 C6 C8 62.8(3)
Fe C1 C6 C8 -25.7(3)
C1 C6 C8 C9 61.8(3)
C7 C6 C8 C9 -68.0(3)
C6 C8 C9 C10 -68.9(2)
C6 C8 C9 P1 172.19(17)
C31 P1 C9 C10 46.42(15)
C21 P1 C9 C10 156.92(13)
C31 P1 C9 C8 170.09(15)
C21 P1 C9 C8 -79.41(16)
C8 C9 C10 C11 122.8(2)
P1 C9 C10 C11 -116.00(17)
C8 C9 C10 C14 -52.5(3)
P1 C9 C10 C14 68.7(2)
C8 C9 C10 Fe 37.0(2)
P1 C9 C10 Fe 158.23(10)
C5 Fe C10 C11 -162.47(14)
C1 Fe C10 C11 -123.20(14)
C14 Fe C10 C11 116.91(17)
C2 Fe C10 C11 -84.48(15)
C3 Fe C10 C11 -68.0(3)
C13 Fe C10 C11 79.29(14)
C4 Fe C10 C11 178.6(2)
C12 Fe C10 C11 36.29(14)
C5 Fe C10 C14 80.62(14)
C1 Fe C10 C14 119.89(12)
C2 Fe C10 C14 158.61(12)
C11 Fe C10 C14 -116.91(17)
C3 Fe C10 C14 175.1(2)
C13 Fe C10 C14 -37.62(12)
C4 Fe C10 C14 61.7(3)
C12 Fe C10 C14 -80.62(13)
C5 Fe C10 C9 -45.39(19)
C1 Fe C10 C9 -6.12(17)
C14 Fe C10 C9 -126.0(2)
C2 Fe C10 C9 32.61(18)
C11 Fe C10 C9 117.1(2)
C3 Fe C10 C9 49.1(3)
C13 Fe C10 C9 -163.63(18)
C4 Fe C10 C9 -64.3(3)
C12 Fe C10 C9 153.37(18)
C14 C10 C11 C12 1.9(2)
C9 C10 C11 C12 -174.37(17)
Fe C10 C11 C12 -58.95(15)
C14 C10 C11 Fe 60.89(12)
C9 C10 C11 Fe -115.43(17)
C10 Fe C11 C12 121.06(19)
C5 Fe C11 C12 158.7(2)
C1 Fe C11 C12 -169.66(14)
C14 Fe C11 C12 81.24(14)
C2 Fe C11 C12 -126.66(15)
C3 Fe C11 C12 -86.46(18)
C13 Fe C11 C12 37.00(13)
C4 Fe C11 C12 -56.8(4)
C5 Fe C11 C10 37.6(3)
C1 Fe C11 C10 69.29(15)
C14 Fe C11 C10 -39.82(12)
C2 Fe C11 C10 112.28(14)
C3 Fe C11 C10 152.48(15)
C13 Fe C11 C10 -84.06(13)
C4 Fe C11 C10 -177.9(4)
C12 Fe C11 C10 -121.06(19)
C10 C11 C12 C13 -1.0(2)
Fe C11 C12 C13 -58.41(15)
C10 C11 C12 Fe 57.37(14)
C10 Fe C12 C11 -37.24(12)
C5 Fe C12 C11 -148.7(3)
C1 Fe C12 C11 23.6(3)
C14 Fe C12 C11 -82.55(13)
C2 Fe C12 C11 71.74(17)
C3 Fe C12 C11 117.31(15)
C13 Fe C12 C11 -120.12(18)
C4 Fe C12 C11 162.39(14)
C10 Fe C12 C13 82.88(14)
C5 Fe C12 C13 -28.6(4)
C1 Fe C12 C13 143.7(2)
C14 Fe C12 C13 37.58(13)
C2 Fe C12 C13 -168.13(14)
C11 Fe C12 C13 120.12(18)
C3 Fe C12 C13 -122.57(15)
C4 Fe C12 C13 -77.49(18)
C11 C12 C13 C14 -0.3(2)
Fe C12 C13 C14 -58.44(14)
C11 C12 C13 Fe 58.14(15)
C10 Fe C13 C12 -81.54(14)
C5 Fe C13 C12 169.76(14)
C1 Fe C13 C12 -146.0(2)
C14 Fe C13 C12 -120.13(19)
C2 Fe C13 C12 36.3(4)
C11 Fe C13 C12 -37.08(13)
C3 Fe C13 C12 82.11(18)
C4 Fe C13 C12 125.39(15)
C10 Fe C13 C14 38.59(12)
C5 Fe C13 C14 -70.11(16)
C1 Fe C13 C14 -25.8(3)
C2 Fe C13 C14 156.4(3)
C11 Fe C13 C14 83.05(14)
C3 Fe C13 C14 -157.76(15)
C4 Fe C13 C14 -114.48(14)
C12 Fe C13 C14 120.13(19)
C12 C13 C14 C10 1.5(2)
Fe C13 C14 C10 -57.87(13)
C12 C13 C14 C15 -179.45(19)
Fe C13 C14 C15 121.2(2)
C12 C13 C14 Fe 59.36(15)
C11 C10 C14 C13 -2.1(2)
C9 C10 C14 C13 173.83(19)
Fe C10 C14 C13 59.16(13)
C11 C10 C14 C15 178.91(19)
C9 C10 C14 C15 -5.2(3)
Fe C10 C14 C15 -119.8(2)
C11 C10 C14 Fe -61.25(13)
C9 C10 C14 Fe 114.67(19)
C10 Fe C14 C13 -119.24(17)
C5 Fe C14 C13 126.24(15)
C1 Fe C14 C13 168.27(14)
C2 Fe C14 C13 -165.5(2)
C11 Fe C14 C13 -80.13(14)
C3 Fe C14 C13 67.0(3)
C4 Fe C14 C13 87.08(17)
C12 Fe C14 C13 -36.81(14)
C5 Fe C14 C10 -114.52(13)
C1 Fe C14 C10 -72.49(13)
C2 Fe C14 C10 -46.2(2)
C11 Fe C14 C10 39.11(11)
C3 Fe C14 C10 -173.7(3)
C13 Fe C14 C10 119.24(17)
C4 Fe C14 C10 -153.68(13)
C12 Fe C14 C10 82.43(13)
C10 Fe C14 C15 122.2(2)
C5 Fe C14 C15 7.7(2)
C1 Fe C14 C15 49.7(2)
C2 Fe C14 C15 75.9(3)
C11 Fe C14 C15 161.3(2)
C3 Fe C14 C15 -51.6(4)
C13 Fe C14 C15 -118.6(2)
C4 Fe C14 C15 -31.5(2)
C12 Fe C14 C15 -155.4(2)
C13 C14 C15 C16 9.5(3)
C10 C14 C15 C16 -171.6(2)
Fe C14 C15 C16 99.0(2)
C14 C15 C16 C17 -179.4(2)
C15 C16 C17 C18 175.7(3)
C31 P1 C21 C26 115.2(2)
C9 P1 C21 C26 4.8(2)
C31 P1 C21 C22 -72.02(16)
C9 P1 C21 C22 177.59(14)
C26 C21 C22 C23 -0.4(3)
P1 C21 C22 C23 -174.11(18)
C26 C21 C22 C27 179.1(2)
P1 C21 C22 C27 5.4(3)
C21 C22 C23 C24 1.5(4)
C27 C22 C23 C24 -178.0(2)
C22 C23 C24 C25 -1.6(4)
C22 C23 C24 C28 177.3(3)
C23 C24 C25 C26 0.8(4)
C28 C24 C25 C26 -178.2(3)
C24 C25 C26 C21 0.2(4)
C24 C25 C26 C29 -179.3(3)
C22 C21 C26 C25 -0.4(3)
P1 C21 C26 C25 171.96(18)
C22 C21 C26 C29 179.0(2)
P1 C21 C26 C29 -8.6(4)
C21 P1 C31 C36 -50.74(19)
C9 P1 C31 C36 68.57(19)
C21 P1 C31 C32 126.49(16)
C9 P1 C31 C32 -114.20(16)
C36 C31 C32 C33 1.2(3)
P1 C31 C32 C33 -176.24(17)
C36 C31 C32 C37 -179.7(2)
P1 C31 C32 C37 2.9(3)
C31 C32 C33 C34 0.3(4)
C37 C32 C33 C34 -178.9(2)
C32 C33 C34 C35 -1.3(4)
C32 C33 C34 C38 178.4(3)
C33 C34 C35 C36 0.8(4)
C38 C34 C35 C36 -178.9(3)
C34 C35 C36 C31 0.7(4)
C34 C35 C36 C39 -177.8(2)
C32 C31 C36 C35 -1.6(3)
P1 C31 C36 C35 175.55(16)
C32 C31 C36 C39 176.8(2)
P1 C31 C36 C39 -6.0(3)
